data_7152624
loop_
_publ_author_name
'Iaroshenko, Viktor O.'
'Savych, Iryna'
'Villinger, Alexander'
'Sosnovskikh, Vyacheslav Ya'
'Langer, Peter'

_publ_section_title
;
 Reactions of 3-acylchromones with dimethyl 1,3-acetonedicarboxylate and
 1,3-diphenylacetone: one-pot synthesis of functionalized
 2-hydroxybenzophenones, 6H-benzo[c]chromenes and benzo[c]coumarins.
;
_journal_issue 47
_journal_name_full 'Organic &amp; biomolecular chemistry'
_journal_page_first 9344
_journal_page_last 9348
_journal_paper_doi 10.1039/c2ob07020k
_journal_volume 10
_journal_year 2012
_chemical_formula_moiety 'C29 H20 O3 S'
_chemical_formula_sum 'C29 H20 O3 S'
_chemical_formula_weight 448.51
_chemical_name_systematic
;
?
;
_space_group_IT_number 61
_symmetry_cell_setting orthorhombic
_symmetry_Int_Tables_number 61
_symmetry_space_group_name_Hall '-P 2ac 2ab'
_symmetry_space_group_name_H-M 'P b c a'
_atom_sites_solution_hydrogens geom
_atom_sites_solution_primary direct
_atom_sites_solution_secondary difmap
_audit_creation_method SHELXL-97
_cell_angle_alpha 90.00
_cell_angle_beta 90.00
_cell_angle_gamma 90.00
_cell_formula_units_Z 8
_cell_length_a 7.6625(7)
_cell_length_b 22.434(2)
_cell_length_c 25.438(3)
_cell_measurement_reflns_used 1737
_cell_measurement_temperature 173(2)
_cell_measurement_theta_max 44.115
_cell_measurement_theta_min 4.842
_cell_volume 4372.8(8)
_computing_cell_refinement 'Bruker Apex V7.51A'
_computing_data_collection 'Bruker Apex V7.51A'
_computing_data_reduction 'Bruker SAINT'
_computing_molecular_graphics 'ORTEP-3v2.01 (Farrugia, 1997)'
_computing_publication_material SHELXL-97
_computing_structure_refinement 'SHELXL-97 (Sheldrick, 1997)'
_computing_structure_solution 'SHELXS-97 (Sheldrick, 1997)'
_diffrn_ambient_temperature 173(2)
_diffrn_measured_fraction_theta_full 0.999
_diffrn_measured_fraction_theta_max 0.999
_diffrn_measurement_device_type 'Bruker Apex Kappa II-CCD-diffractometer'
_diffrn_measurement_method 'phi and omega scans'
_diffrn_radiation_monochromator graphite
_diffrn_radiation_source 'sealed tube'
_diffrn_radiation_type MoK\a
_diffrn_radiation_wavelength 0.71073
_diffrn_reflns_av_R_equivalents 0.1122
_diffrn_reflns_av_sigmaI/netI 0.1113
_diffrn_reflns_limit_h_max 5
_diffrn_reflns_limit_h_min -9
_diffrn_reflns_limit_k_max 23
_diffrn_reflns_limit_k_min -29
_diffrn_reflns_limit_l_max 31
_diffrn_reflns_limit_l_min -32
_diffrn_reflns_number 29592
_diffrn_reflns_theta_full 27.50
_diffrn_reflns_theta_max 27.50
_diffrn_reflns_theta_min 1.82
_exptl_absorpt_coefficient_mu 0.178
_exptl_absorpt_correction_T_max 0.9947
_exptl_absorpt_correction_T_min 0.9005
_exptl_absorpt_correction_type multi-scan
_exptl_absorpt_process_details '(SADABS; Sheldrick, 2004)'
_exptl_crystal_colour colourless
_exptl_crystal_density_diffrn 1.363
_exptl_crystal_density_method 'not measured'
_exptl_crystal_description plate
_exptl_crystal_F_000 1872
_exptl_crystal_size_max 0.60
_exptl_crystal_size_mid 0.17
_exptl_crystal_size_min 0.03
_refine_diff_density_max 0.311
_refine_diff_density_min -0.452
_refine_diff_density_rms 0.066
_refine_ls_extinction_method none
_refine_ls_goodness_of_fit_ref 1.003
_refine_ls_hydrogen_treatment mixed
_refine_ls_matrix_type full
_refine_ls_number_parameters 306
_refine_ls_number_reflns 5009
_refine_ls_number_restraints 0
_refine_ls_restrained_S_all 1.003
_refine_ls_R_factor_all 0.1469
_refine_ls_R_factor_gt 0.0646
_refine_ls_shift/su_max 0.001
_refine_ls_shift/su_mean 0.000
_refine_ls_structure_factor_coef Fsqd
_refine_ls_weighting_details 'calc w=1/[\s^2^(Fo^2^)+(0.0528P)^2^+2.0166P] where P=(Fo^2^+2Fc^2^)/3'
_refine_ls_weighting_scheme calc
_refine_ls_wR_factor_gt 0.1225
_refine_ls_wR_factor_ref 0.1549
_reflns_number_gt 2603
_reflns_number_total 5009
_reflns_threshold_expression >2\s(I)
_cod_data_source_file c2ob07020k.txt
_cod_data_source_block is_is1762
_cod_original_cell_volume 4372.9(7)
_cod_database_code 7152624

loop_
_symmetry_equiv_pos_as_xyz
'x, y, z'
'-x+1/2, -y, z+1/2'
'-x, y+1/2, -z+1/2'
'x+1/2, -y+1/2, -z'
'-x, -y, -z'
'x-1/2, y, -z-1/2'
'x, -y-1/2, z-1/2'
'-x-1/2, y-1/2, z'

loop_
_atom_site_label
_atom_site_type_symbol
_atom_site_fract_x
_atom_site_fract_y
_atom_site_fract_z
_atom_site_U_iso_or_equiv
_atom_site_adp_type
_atom_site_occupancy
_atom_site_symmetry_multiplicity
_atom_site_calc_flag
_atom_site_refinement_flags
S1 S 0.77662(11) 0.25231(4) 0.72848(3) 0.0364(2) Uani 1 1 d .
O1 O 0.3036(3) 0.10522(11) 0.47560(8) 0.0343(6) Uani 1 1 d .
O2 O 0.7769(3) 0.13051(9) 0.68244(8) 0.0299(5) Uani 1 1 d .
O3 O 0.3663(3) 0.12118(10) 0.71095(10) 0.0396(6) Uani 1 1 d .
C1 C 0.4010(4) 0.11676(14) 0.51968(12) 0.0245(7) Uani 1 1 d .
C2 C 0.5088(4) 0.16709(14) 0.51847(11) 0.0232(7) Uani 1 1 d .
C3 C 0.5947(4) 0.18110(14) 0.56468(11) 0.0229(7) Uani 1 1 d .
H3 H 0.6632 0.2164 0.5657 0.028 Uiso 1 1 calc R
C4 C 0.5857(4) 0.14599(13) 0.60974(11) 0.0210(7) Uani 1 1 d .
C5 C 0.4867(4) 0.09325(13) 0.60928(11) 0.0208(7) Uani 1 1 d .
C6 C 0.3876(4) 0.07991(13) 0.56419(12) 0.0232(7) Uani 1 1 d .
C7 C 0.5285(4) 0.20539(14) 0.47122(12) 0.0254(7) Uani 1 1 d .
C8 C 0.5533(4) 0.18164(16) 0.42114(12) 0.0331(8) Uani 1 1 d .
H8 H 0.5494 0.1397 0.4163 0.040 Uiso 1 1 calc R
C9 C 0.5834(4) 0.21821(17) 0.37858(13) 0.0383(9) Uani 1 1 d .
H9 H 0.6019 0.2010 0.3449 0.046 Uiso 1 1 calc R
C10 C 0.5871(4) 0.27965(17) 0.38412(14) 0.0381(9) Uani 1 1 d .
H10 H 0.6083 0.3045 0.3546 0.046 Uiso 1 1 calc R
C11 C 0.5595(4) 0.30410(16) 0.43319(14) 0.0369(9) Uani 1 1 d .
H11 H 0.5596 0.3462 0.4375 0.044 Uiso 1 1 calc R
C12 C 0.5316(4) 0.26735(15) 0.47629(13) 0.0308(8) Uani 1 1 d .
H12 H 0.5143 0.2847 0.5099 0.037 Uiso 1 1 calc R
C13 C 0.6827(4) 0.16505(14) 0.65822(11) 0.0233(7) Uani 1 1 d .
C14 C 0.6568(4) 0.22650(14) 0.67602(11) 0.0245(7) Uani 1 1 d .
C15 C 0.5439(4) 0.27022(14) 0.65638(12) 0.0267(7) Uani 1 1 d .
H15 H 0.4668 0.2649 0.6275 0.032 Uiso 1 1 calc R
C16 C 0.5611(4) 0.32346(15) 0.68571(13) 0.0357(8) Uani 1 1 d .
H16 H 0.4952 0.3584 0.6785 0.043 Uiso 1 1 calc R
C17 C 0.6804(4) 0.32017(15) 0.72499(13) 0.0361(9) Uani 1 1 d .
H17 H 0.7069 0.3523 0.7480 0.043 Uiso 1 1 calc R
C18 C 0.4886(4) 0.04995(13) 0.65377(11) 0.0216(7) Uani 1 1 d .
C19 C 0.4292(4) 0.06497(13) 0.70403(12) 0.0242(7) Uani 1 1 d .
C20 C 0.4337(4) 0.02351(15) 0.74409(13) 0.0350(8) Uani 1 1 d .
H20 H 0.3941 0.0340 0.7782 0.042 Uiso 1 1 calc R
C21 C 0.4957(5) -0.03307(16) 0.73455(14) 0.0402(9) Uani 1 1 d .
H21 H 0.4993 -0.0613 0.7623 0.048 Uiso 1 1 calc R
C22 C 0.5525(4) -0.04920(15) 0.68512(14) 0.0362(9) Uani 1 1 d .
H22 H 0.5939 -0.0884 0.6787 0.043 Uiso 1 1 calc R
C23 C 0.5486(4) -0.00795(13) 0.64538(12) 0.0258(7) Uani 1 1 d .
H23 H 0.5877 -0.0191 0.6113 0.031 Uiso 1 1 calc R
C24 C 0.2602(4) 0.02930(14) 0.56511(12) 0.0245(7) Uani 1 1 d .
C25 C 0.1323(4) 0.02768(15) 0.60422(12) 0.0307(8) Uani 1 1 d .
H25 H 0.1203 0.0601 0.6279 0.037 Uiso 1 1 calc R
C26 C 0.0229(4) -0.02121(17) 0.60846(14) 0.0405(9) Uani 1 1 d .
H26 H -0.0629 -0.0224 0.6354 0.049 Uiso 1 1 calc R
C27 C 0.0380(5) -0.06797(17) 0.57390(15) 0.0426(10) Uani 1 1 d .
H27 H -0.0345 -0.1020 0.5779 0.051 Uiso 1 1 calc R
C28 C 0.1567(4) -0.06595(15) 0.53372(14) 0.0390(9) Uani 1 1 d .
H28 H 0.1629 -0.0976 0.5090 0.047 Uiso 1 1 calc R
C29 C 0.2678(4) -0.01733(14) 0.52932(13) 0.0306(8) Uani 1 1 d .
H29 H 0.3501 -0.0160 0.5014 0.037 Uiso 1 1 calc R
H1 H 0.224(5) 0.0766(18) 0.4806(15) 0.067(14) Uiso 1 1 d .
H2 H 0.338(6) 0.125(2) 0.7448(19) 0.101(18) Uiso 1 1 d .

loop_
_atom_site_aniso_label
_atom_site_aniso_U_11
_atom_site_aniso_U_22
_atom_site_aniso_U_33
_atom_site_aniso_U_23
_atom_site_aniso_U_13
_atom_site_aniso_U_12
S1 0.0438(5) 0.0363(5) 0.0291(5) -0.0045(4) -0.0066(4) -0.0050(4)
O1 0.0415(14) 0.0404(15) 0.0210(13) 0.0048(11) -0.0093(10) -0.0116(12)
O2 0.0387(12) 0.0281(13) 0.0229(12) 0.0049(10) -0.0097(10) 0.0007(10)
O3 0.0612(16) 0.0312(15) 0.0264(15) 0.0042(12) 0.0109(12) 0.0078(12)
C1 0.0278(16) 0.0295(19) 0.0161(17) -0.0016(15) -0.0028(13) 0.0002(14)
C2 0.0234(15) 0.0267(18) 0.0195(17) 0.0033(15) 0.0016(13) 0.0000(13)
C3 0.0240(15) 0.0230(17) 0.0218(17) 0.0033(14) 0.0008(12) -0.0018(13)
C4 0.0271(16) 0.0224(17) 0.0135(16) 0.0005(14) -0.0014(12) 0.0000(13)
C5 0.0243(15) 0.0201(17) 0.0180(17) -0.0032(14) 0.0029(12) 0.0025(13)
C6 0.0252(16) 0.0229(18) 0.0217(18) -0.0026(14) 0.0027(13) 0.0007(13)
C7 0.0231(15) 0.034(2) 0.0194(18) 0.0023(15) -0.0032(12) -0.0037(14)
C8 0.0379(19) 0.040(2) 0.0216(19) 0.0037(17) -0.0045(14) -0.0006(16)
C9 0.043(2) 0.056(3) 0.0163(19) 0.0059(18) 0.0009(15) 0.0034(19)
C10 0.0332(18) 0.052(3) 0.029(2) 0.0200(19) -0.0033(15) -0.0066(17)
C11 0.0337(18) 0.036(2) 0.041(2) 0.0126(18) -0.0065(16) -0.0058(16)
C12 0.0312(17) 0.035(2) 0.0260(19) 0.0071(17) -0.0045(14) -0.0040(15)
C13 0.0275(16) 0.0260(19) 0.0166(17) 0.0032(15) 0.0024(13) -0.0064(14)
C14 0.0323(16) 0.0256(18) 0.0155(16) -0.0018(14) 0.0022(13) -0.0073(14)
C15 0.0349(17) 0.0243(18) 0.0209(17) -0.0014(15) 0.0026(14) -0.0022(14)
C16 0.055(2) 0.027(2) 0.025(2) 0.0041(16) 0.0029(17) 0.0034(17)
C17 0.053(2) 0.026(2) 0.030(2) -0.0070(16) 0.0049(17) -0.0068(16)
C18 0.0272(15) 0.0196(17) 0.0180(17) 0.0034(14) -0.0011(12) -0.0036(13)
C19 0.0339(17) 0.0200(17) 0.0189(18) 0.0012(14) 0.0026(13) -0.0012(14)
C20 0.050(2) 0.032(2) 0.0224(19) 0.0052(16) 0.0049(15) -0.0007(17)
C21 0.053(2) 0.030(2) 0.037(2) 0.0145(18) -0.0041(17) -0.0038(17)
C22 0.045(2) 0.0219(19) 0.042(2) -0.0002(17) -0.0051(17) 0.0030(16)
C23 0.0309(17) 0.0228(18) 0.0236(18) 0.0003(15) -0.0030(14) 0.0026(14)
C24 0.0247(15) 0.0264(18) 0.0225(17) -0.0009(15) -0.0063(13) 0.0018(14)
C25 0.0294(17) 0.034(2) 0.029(2) -0.0003(16) -0.0048(14) -0.0047(15)
C26 0.0348(19) 0.056(3) 0.031(2) 0.013(2) -0.0022(15) -0.0110(18)
C27 0.041(2) 0.040(2) 0.047(2) 0.012(2) -0.0177(18) -0.0195(18)
C28 0.042(2) 0.031(2) 0.044(2) -0.0054(18) -0.0135(17) -0.0031(17)
C29 0.0282(16) 0.032(2) 0.0313(19) -0.0035(16) -0.0019(14) -0.0018(15)

loop_
_atom_type_symbol
_atom_type_description
_atom_type_scat_dispersion_real
_atom_type_scat_dispersion_imag
_atom_type_scat_source
C C 0.0033 0.0016 'International Tables Vol C Tables 4.2.6.8 and 6.1.1.4'
H H 0.0000 0.0000 'International Tables Vol C Tables 4.2.6.8 and 6.1.1.4'
O O 0.0106 0.0060 'International Tables Vol C Tables 4.2.6.8 and 6.1.1.4'
S S 0.1246 0.1234 'International Tables Vol C Tables 4.2.6.8 and 6.1.1.4'

loop_
_geom_angle_atom_site_label_1
_geom_angle_atom_site_label_2
_geom_angle_atom_site_label_3
_geom_angle
C17 S1 C14 91.69(16)
C1 O1 H1 113(3)
C19 O3 H2 108(3)
O1 C1 C2 117.1(3)
O1 C1 C6 120.5(3)
C2 C1 C6 122.4(3)
C3 C2 C1 116.5(3)
C3 C2 C7 120.5(3)
C1 C2 C7 123.0(3)
C2 C3 C4 123.2(3)
C2 C3 H3 118.4
C4 C3 H3 118.4
C3 C4 C5 119.8(3)
C3 C4 C13 119.3(3)
C5 C4 C13 120.9(3)
C4 C5 C6 118.5(3)
C4 C5 C18 122.5(3)
C6 C5 C18 119.0(3)
C1 C6 C5 119.5(3)
C1 C6 C24 120.4(3)
C5 C6 C24 120.0(3)
C8 C7 C12 117.6(3)
C8 C7 C2 122.2(3)
C12 C7 C2 120.2(3)
C9 C8 C7 120.9(3)
C9 C8 H8 119.6
C7 C8 H8 119.6
C8 C9 C10 121.1(3)
C8 C9 H9 119.5
C10 C9 H9 119.5
C11 C10 C9 119.0(3)
C11 C10 H10 120.5
C9 C10 H10 120.5
C10 C11 C12 120.1(3)
C10 C11 H11 119.9
C12 C11 H11 119.9
C11 C12 C7 121.4(3)
C11 C12 H12 119.3
C7 C12 H12 119.3
O2 C13 C14 121.3(3)
O2 C13 C4 121.6(3)
C14 C13 C4 117.0(3)
C15 C14 C13 129.3(3)
C15 C14 S1 111.8(2)
C13 C14 S1 119.0(2)
C14 C15 C16 110.2(3)
C14 C15 H15 124.9
C16 C15 H15 124.9
C17 C16 C15 113.9(3)
C17 C16 H16 123.0
C15 C16 H16 123.0
C16 C17 S1 112.4(3)
C16 C17 H17 123.8
S1 C17 H17 123.8
C23 C18 C19 118.2(3)
C23 C18 C5 119.6(3)
C19 C18 C5 122.2(3)
O3 C19 C20 122.5(3)
O3 C19 C18 117.2(3)
C20 C19 C18 120.3(3)
C21 C20 C19 120.0(3)
C21 C20 H20 120.0
C19 C20 H20 120.0
C20 C21 C22 120.8(3)
C20 C21 H21 119.6
C22 C21 H21 119.6
C23 C22 C21 119.2(3)
C23 C22 H22 120.4
C21 C22 H22 120.4
C22 C23 C18 121.5(3)
C22 C23 H23 119.2
C18 C23 H23 119.2
C29 C24 C25 118.5(3)
C29 C24 C6 122.3(3)
C25 C24 C6 119.2(3)
C26 C25 C24 120.0(3)
C26 C25 H25 120.0
C24 C25 H25 120.0
C27 C26 C25 120.3(3)
C27 C26 H26 119.9
C25 C26 H26 119.9
C28 C27 C26 120.6(3)
C28 C27 H27 119.7
C26 C27 H27 119.7
C27 C28 C29 119.6(3)
C27 C28 H28 120.2
C29 C28 H28 120.2
C24 C29 C28 120.9(3)
C24 C29 H29 119.5
C28 C29 H29 119.5

loop_
_geom_bond_atom_site_label_1
_geom_bond_atom_site_label_2
_geom_bond_distance
S1 C17 1.694(3)
S1 C14 1.720(3)
O1 C1 1.372(3)
O1 H1 0.89(4)
O2 C13 1.225(3)
O3 C19 1.362(4)
O3 H2 0.89(5)
C1 C2 1.399(4)
C1 C6 1.406(4)
C2 C3 1.383(4)
C2 C7 1.485(4)
C3 C4 1.393(4)
C3 H3 0.9500
C4 C5 1.405(4)
C4 C13 1.502(4)
C5 C6 1.408(4)
C5 C18 1.492(4)
C6 C24 1.498(4)
C7 C8 1.394(4)
C7 C12 1.396(4)
C8 C9 1.378(4)
C8 H8 0.9500
C9 C10 1.386(5)
C9 H9 0.9500
C10 C11 1.380(5)
C10 H10 0.9500
C11 C12 1.388(4)
C11 H11 0.9500
C12 H12 0.9500
C13 C14 1.464(4)
C14 C15 1.400(4)
C15 C16 1.415(4)
C15 H15 0.9500
C16 C17 1.356(4)
C16 H16 0.9500
C17 H17 0.9500
C18 C23 1.394(4)
C18 C19 1.398(4)
C19 C20 1.380(4)
C20 C21 1.377(5)
C20 H20 0.9500
C21 C22 1.379(5)
C21 H21 0.9500
C22 C23 1.371(4)
C22 H22 0.9500
C23 H23 0.9500
C24 C29 1.388(4)
C24 C25 1.397(4)
C25 C26 1.384(4)
C25 H25 0.9500
C26 C27 1.374(5)
C26 H26 0.9500
C27 C28 1.369(5)
C27 H27 0.9500
C28 C29 1.388(4)
C28 H28 0.9500
C29 H29 0.9500

loop_
_geom_torsion_atom_site_label_1
_geom_torsion_atom_site_label_2
_geom_torsion_atom_site_label_3
_geom_torsion_atom_site_label_4
_geom_torsion
O1 C1 C2 C3 174.6(3)
C6 C1 C2 C3 -3.7(4)
O1 C1 C2 C7 -3.6(4)
C6 C1 C2 C7 178.1(3)
C1 C2 C3 C4 3.8(4)
C7 C2 C3 C4 -178.0(3)
C2 C3 C4 C5 0.6(4)
C2 C3 C4 C13 -179.6(3)
C3 C4 C5 C6 -5.0(4)
C13 C4 C5 C6 175.2(3)
C3 C4 C5 C18 172.4(3)
C13 C4 C5 C18 -7.4(4)
O1 C1 C6 C5 -178.9(3)
C2 C1 C6 C5 -0.6(4)
O1 C1 C6 C24 -3.1(4)
C2 C1 C6 C24 175.2(3)
C4 C5 C6 C1 5.0(4)
C18 C5 C6 C1 -172.5(3)
C4 C5 C6 C24 -170.8(3)
C18 C5 C6 C24 11.6(4)
C3 C2 C7 C8 136.4(3)
C1 C2 C7 C8 -45.4(4)
C3 C2 C7 C12 -40.3(4)
C1 C2 C7 C12 137.9(3)
C12 C7 C8 C9 1.4(4)
C2 C7 C8 C9 -175.4(3)
C7 C8 C9 C10 -1.1(5)
C8 C9 C10 C11 -0.2(5)
C9 C10 C11 C12 1.1(5)
C10 C11 C12 C7 -0.8(5)
C8 C7 C12 C11 -0.4(4)
C2 C7 C12 C11 176.4(3)
C3 C4 C13 O2 -130.8(3)
C5 C4 C13 O2 49.0(4)
C3 C4 C13 C14 50.5(4)
C5 C4 C13 C14 -129.7(3)
O2 C13 C14 C15 -173.8(3)
C4 C13 C14 C15 4.8(4)
O2 C13 C14 S1 6.0(4)
C4 C13 C14 S1 -175.4(2)
C17 S1 C14 C15 -0.1(2)
C17 S1 C14 C13 -179.9(2)
C13 C14 C15 C16 179.8(3)
S1 C14 C15 C16 -0.1(3)
C14 C15 C16 C17 0.2(4)
C15 C16 C17 S1 -0.3(4)
C14 S1 C17 C16 0.2(3)
C4 C5 C18 C23 -117.8(3)
C6 C5 C18 C23 59.6(4)
C4 C5 C18 C19 63.2(4)
C6 C5 C18 C19 -119.3(3)
C23 C18 C19 O3 -178.1(3)
C5 C18 C19 O3 0.9(4)
C23 C18 C19 C20 1.2(4)
C5 C18 C19 C20 -179.9(3)
O3 C19 C20 C21 178.7(3)
C18 C19 C20 C21 -0.5(5)
C19 C20 C21 C22 -0.5(5)
C20 C21 C22 C23 0.7(5)
C21 C22 C23 C18 0.0(5)
C19 C18 C23 C22 -1.0(4)
C5 C18 C23 C22 -179.9(3)
C1 C6 C24 C29 60.6(4)
C5 C6 C24 C29 -123.6(3)
C1 C6 C24 C25 -121.5(3)
C5 C6 C24 C25 54.3(4)
C29 C24 C25 C26 3.5(5)
C6 C24 C25 C26 -174.5(3)
C24 C25 C26 C27 -0.8(5)
C25 C26 C27 C28 -2.4(5)
C26 C27 C28 C29 2.8(5)
C25 C24 C29 C28 -3.1(5)
C6 C24 C29 C28 174.8(3)
C27 C28 C29 C24 0.0(5)
